data_7041401
loop_
_publ_author_name
'Oliveira, Alexandre A.'
'Perdig\~ao, Gabriele M C'
'Rodrigues, Luana E.'
'da Silva, Jeferson G.'
'Souza-Fagundes, Elaine M'
'Takahashi, Jacqueline A.'
'Rocha, Willian R.'
'Beraldo, Heloisa'

_publ_section_title
;
 Cytotoxic and antimicrobial effects of indium(iii) complexes with
 2-acetylpyridine-derived thiosemicarbazones.
;
_journal_issue 3
_journal_name_full 'Dalton transactions (Cambridge, England : 2003)'
_journal_page_first 918
_journal_page_last 932
_journal_paper_doi 10.1039/c6dt03657k
_journal_volume 46
_journal_year 2017
_chemical_formula_moiety 'C16 H18 Cl3 In N4 O S2'
_chemical_formula_sum 'C16 H18 Cl3 In N4 O S2'
_chemical_formula_weight 567.63
_chemical_name_systematic
'dichloro(O-dimethyl sulfoxide)(N(4)-ortho-chlorophenyl-2-acetylpyridinethiosemicarbazonato)Indium(III)'
_space_group_crystal_system triclinic
_space_group_IT_number 2
_space_group_name_Hall '-P 1'
_space_group_name_H-M_alt 'P -1'
_symmetry_space_group_name_Hall '-P 1'
_symmetry_space_group_name_H-M 'P -1'
_atom_sites_solution_hydrogens mixed
_audit_creation_method SHELXL-2014/7
_audit_update_record
;
2016-11-19 deposited with the CCDC.
2016-12-12 downloaded from the CCDC.
;
_cell_angle_alpha 88.014(2)
_cell_angle_beta 79.523(2)
_cell_angle_gamma 87.683(2)
_cell_formula_units_Z 2
_cell_length_a 8.7685(2)
_cell_length_b 9.6898(3)
_cell_length_c 12.5738(3)
_cell_measurement_reflns_used 22140
_cell_measurement_temperature 150(2)
_cell_measurement_theta_max 29.5369
_cell_measurement_theta_min 2.1000
_cell_volume 1049.26(5)
_computing_cell_refinement
;
CrysAlisPro, Agilent Technologies,
Version 1.171.35.21 (release 20-01-2012 CrysAlis171 .NET)
(compiled Jan 23 2012,18:06:46)
;
_computing_data_collection
;
CrysAlisPro, Agilent Technologies,
Version 1.171.35.21 (release 20-01-2012 CrysAlis171 .NET)
(compiled Jan 23 2012,18:06:46)
;
_computing_data_reduction
;
CrysAlisPro, Agilent Technologies,
Version 1.171.35.21 (release 20-01-2012 CrysAlis171 .NET)
(compiled Jan 23 2012,18:06:46)
;
_computing_molecular_graphics 'PLATON (Spek, 2009)'
_computing_publication_material 'WinGX publication routines (Farrugia, 1999) and enCIFer (Allen et al., 2004)'
_computing_structure_refinement 'SHELXL-2014/7 (Sheldrick, 2015)'
_computing_structure_solution 'SHELXS-2013/1 (Sheldrick, 2008)'
_diffrn_ambient_temperature 150(2)
_diffrn_detector_area_resol_mean 10.4186
_diffrn_measured_fraction_theta_full 1.000
_diffrn_measured_fraction_theta_max 1.000
_diffrn_measurement_device_type 'Xcalibur, Atlas, Gemini ultra'
_diffrn_measurement_method '\w scans'
_diffrn_radiation_type MoK\a
_diffrn_radiation_wavelength 0.71073
_diffrn_reflns_av_R_equivalents 0.0384
_diffrn_reflns_av_unetI/netI 0.0187
_diffrn_reflns_Laue_measured_fraction_full 1.000
_diffrn_reflns_Laue_measured_fraction_max 1.000
_diffrn_reflns_limit_h_max 10
_diffrn_reflns_limit_h_min -10
_diffrn_reflns_limit_k_max 12
_diffrn_reflns_limit_k_min -12
_diffrn_reflns_limit_l_max 15
_diffrn_reflns_limit_l_min -15
_diffrn_reflns_number 34020
_diffrn_reflns_point_group_measured_fraction_full 1.000
_diffrn_reflns_point_group_measured_fraction_max 1.000
_diffrn_reflns_theta_full 25.242
_diffrn_reflns_theta_max 26.371
_diffrn_reflns_theta_min 2.104
_diffrn_source 'Enhance (Mo) X-ray Source'
_exptl_absorpt_coefficient_mu 1.722
_exptl_absorpt_correction_T_max 0.7822
_exptl_absorpt_correction_T_min 0.5607
_exptl_absorpt_correction_type multi-scan
_exptl_absorpt_process_details
;
CrysAlisPro, Agilent Technologies,
Version 1.171.35.21 (release 20-01-2012 CrysAlis171 .NET)
(compiled Jan 23 2012,18:06:46)
Empirical absorption correction using spherical harmonics,
 implemented in SCALE3 ABSPACK scaling algorithm.
;
_exptl_crystal_colour colorless
_exptl_crystal_density_diffrn 1.797
_exptl_crystal_description block
_exptl_crystal_F_000 564
_exptl_crystal_recrystallization_method 'Re-crystallisation from solvent: acetonitrile/ DMSO (3:1)'
_exptl_crystal_size_max 0.380
_exptl_crystal_size_mid 0.220
_exptl_crystal_size_min 0.150
_refine_diff_density_max 0.312
_refine_diff_density_min -0.511
_refine_diff_density_rms 0.073
_refine_ls_extinction_method none
_refine_ls_goodness_of_fit_ref 1.058
_refine_ls_hydrogen_treatment mixed
_refine_ls_matrix_type full
_refine_ls_number_parameters 250
_refine_ls_number_reflns 4291
_refine_ls_number_restraints 1
_refine_ls_restrained_S_all 1.059
_refine_ls_R_factor_all 0.0193
_refine_ls_R_factor_gt 0.0174
_refine_ls_shift/su_max 0.002
_refine_ls_shift/su_mean 0.000
_refine_ls_structure_factor_coef Fsqd
_refine_ls_weighting_details 'w=1/[\s^2^(Fo^2^)+(0.0196P)^2^+0.6085P] where P=(Fo^2^+2Fc^2^)/3'
_refine_ls_weighting_scheme calc
_refine_ls_wR_factor_gt 0.0423
_refine_ls_wR_factor_ref 0.0432
_reflns_Friedel_coverage 0.000
_reflns_number_gt 4043
_reflns_number_total 4291
_reflns_threshold_expression 'I > 2\s(I)'
_cod_data_source_file c6dt03657k2.cif
_cod_data_source_block 1503486
_cod_depositor_comments 'Adding full bibliography for 7041401--7041404.cif.'
_cod_database_code 7041401
_shelx_shelxl_version_number 2014/7
_shelx_space_group_comment
;
The symmetry employed for this shelxl refinement is uniquely defined
by the following loop, which should always be used as a source of
symmetry information in preference to the above space-group names.
They are only intended as comments.
;
_shelx_estimated_absorpt_t_min 0.561
_shelx_estimated_absorpt_t_max 0.782

loop_
_space_group_symop_operation_xyz
'x, y, z'
'-x, -y, -z'

loop_
_atom_site_label
_atom_site_type_symbol
_atom_site_fract_x
_atom_site_fract_y
_atom_site_fract_z
_atom_site_U_iso_or_equiv
_atom_site_adp_type
_atom_site_occupancy
_atom_site_site_symmetry_order
_atom_site_calc_flag
_atom_site_refinement_flags_posn
_atom_site_refinement_flags_adp
C2 C 0.62958(19) 0.60330(17) 0.37902(13) 0.0136(3) Uani 1 1 d . .
C3 C 0.7614(2) 0.55130(19) 0.41521(14) 0.0186(4) Uani 1 1 d . .
H3 H 0.7816 0.4545 0.4203 0.022 Uiso 1 1 calc R U
C4 C 0.8636(2) 0.6438(2) 0.44389(15) 0.0234(4) Uani 1 1 d . .
H4 H 0.9559 0.6103 0.4670 0.028 Uiso 1 1 calc R U
C5 C 0.8310(2) 0.7835(2) 0.43879(15) 0.0217(4) Uani 1 1 d . .
H5 H 0.8983 0.8476 0.4599 0.026 Uiso 1 1 calc R U
C6 C 0.6974(2) 0.82848(18) 0.40211(14) 0.0183(4) Uani 1 1 d . .
H6 H 0.6737 0.9249 0.3985 0.022 Uiso 1 1 calc R U
C7 C 0.51274(19) 0.51323(17) 0.34758(13) 0.0133(3) Uani 1 1 d . .
C8 C 0.1895(2) 0.57175(17) 0.23316(13) 0.0150(3) Uani 1 1 d . .
C9 C 0.0273(2) 0.36613(18) 0.21543(14) 0.0159(3) Uani 1 1 d . .
C10 C -0.0949(2) 0.32855(19) 0.16525(14) 0.0187(4) Uani 1 1 d . .
C11 C -0.1461(2) 0.1952(2) 0.17173(16) 0.0237(4) Uani 1 1 d . .
H11 H -0.2288 0.1727 0.1368 0.028 Uiso 1 1 calc R U
C12 C -0.0765(2) 0.0948(2) 0.22926(16) 0.0241(4) Uani 1 1 d . .
H12 H -0.1098 0.0023 0.2332 0.029 Uiso 1 1 calc R U
C13 C 0.0419(2) 0.12971(19) 0.28102(15) 0.0218(4) Uani 1 1 d . .
H13 H 0.0881 0.0610 0.3220 0.026 Uiso 1 1 calc R U
C14 C 0.0946(2) 0.26348(19) 0.27424(14) 0.0185(4) Uani 1 1 d . .
H14 H 0.1770 0.2852 0.3098 0.022 Uiso 1 1 calc R U
C15 C 0.5308(2) 0.35980(18) 0.35454(14) 0.0185(4) Uani 1 1 d . .
H15A H 0.4282 0.3197 0.3728 0.028 Uiso 1 1 calc R U
H15B H 0.5914 0.3332 0.4107 0.028 Uiso 1 1 calc R U
H15C H 0.5846 0.3256 0.2847 0.028 Uiso 1 1 calc R U
C16 C 0.7498(2) 0.8896(2) -0.00768(17) 0.0312(5) Uani 1 1 d . .
H16A H 0.7644 0.9654 0.0387 0.047 Uiso 1 1 calc R U
H16B H 0.7573 0.9244 -0.0825 0.047 Uiso 1 1 calc R U
H16C H 0.8301 0.8171 -0.0042 0.047 Uiso 1 1 calc R U
C17 C 0.5779(2) 0.6824(2) -0.05353(16) 0.0252(4) Uani 1 1 d . .
H17A H 0.6694 0.6234 -0.0474 0.038 Uiso 1 1 calc R U
H17B H 0.5873 0.7200 -0.1277 0.038 Uiso 1 1 calc R U
H17C H 0.4845 0.6279 -0.0358 0.038 Uiso 1 1 calc R U
N1 N 0.60084(16) 0.74120(15) 0.37170(11) 0.0137(3) Uani 1 1 d . .
N2 N 0.39871(16) 0.57695(14) 0.31321(11) 0.0133(3) Uani 1 1 d . .
N3 N 0.28523(16) 0.49982(15) 0.28371(11) 0.0147(3) Uani 1 1 d . .
N4 N 0.07075(18) 0.50417(16) 0.20244(12) 0.0182(3) Uani 1 1 d D .
O1 O 0.57545(15) 0.75013(14) 0.14635(10) 0.0235(3) Uani 1 1 d . .
S1 S 0.18718(5) 0.74669(5) 0.19322(4) 0.02035(10) Uani 1 1 d . .
S2 S 0.56419(5) 0.82044(5) 0.03761(3) 0.01916(10) Uani 1 1 d . .
Cl3 Cl -0.19052(6) 0.45501(5) 0.09754(5) 0.03271(12) Uani 1 1 d . .
Cl1 Cl 0.46246(5) 1.04337(4) 0.24762(4) 0.02419(10) Uani 1 1 d . .
Cl2 Cl 0.23036(5) 0.84613(5) 0.47229(3) 0.02154(10) Uani 1 1 d . .
In1 In 0.39450(2) 0.80795(2) 0.29573(2) 0.01257(4) Uani 1 1 d . .
H4A H 0.014(2) 0.5532(19) 0.1664(15) 0.015 Uiso 1 1 d D U

loop_
_atom_site_aniso_label
_atom_site_aniso_U_11
_atom_site_aniso_U_22
_atom_site_aniso_U_33
_atom_site_aniso_U_23
_atom_site_aniso_U_13
_atom_site_aniso_U_12
C2 0.0146(8) 0.0142(8) 0.0113(8) 0.0000(6) -0.0006(6) 0.0002(7)
C3 0.0181(9) 0.0171(9) 0.0207(9) -0.0013(7) -0.0040(7) 0.0020(7)
C4 0.0162(9) 0.0279(10) 0.0279(10) 0.0008(8) -0.0091(8) -0.0002(8)
C5 0.0184(9) 0.0239(10) 0.0248(9) -0.0002(8) -0.0082(7) -0.0067(8)
C6 0.0179(9) 0.0159(9) 0.0214(9) 0.0003(7) -0.0039(7) -0.0042(7)
C7 0.0154(8) 0.0129(8) 0.0109(8) -0.0007(6) -0.0004(6) -0.0003(6)
C8 0.0168(8) 0.0131(8) 0.0154(8) -0.0019(6) -0.0032(7) -0.0006(7)
C9 0.0149(8) 0.0154(9) 0.0167(8) -0.0036(7) 0.0001(7) -0.0021(7)
C10 0.0153(8) 0.0195(9) 0.0217(9) -0.0013(7) -0.0041(7) -0.0013(7)
C11 0.0166(9) 0.0248(10) 0.0303(10) -0.0071(8) -0.0029(8) -0.0075(8)
C12 0.0222(9) 0.0157(9) 0.0322(10) -0.0026(8) 0.0025(8) -0.0064(7)
C13 0.0216(9) 0.0179(9) 0.0233(9) 0.0031(7) 0.0020(7) -0.0018(7)
C14 0.0184(9) 0.0179(9) 0.0192(9) -0.0009(7) -0.0027(7) -0.0022(7)
C15 0.0213(9) 0.0135(9) 0.0214(9) -0.0003(7) -0.0057(7) 0.0002(7)
C16 0.0329(11) 0.0313(12) 0.0273(10) -0.0030(9) 0.0031(9) -0.0139(9)
C17 0.0321(11) 0.0199(10) 0.0253(10) 0.0010(8) -0.0097(8) -0.0030(8)
N1 0.0132(7) 0.0129(7) 0.0151(7) 0.0006(5) -0.0028(5) -0.0016(5)
N2 0.0152(7) 0.0116(7) 0.0137(7) -0.0002(5) -0.0038(5) -0.0020(6)
N3 0.0158(7) 0.0120(7) 0.0179(7) -0.0018(6) -0.0062(6) -0.0028(6)
N4 0.0186(8) 0.0144(8) 0.0244(8) 0.0012(6) -0.0114(6) -0.0021(6)
O1 0.0265(7) 0.0241(7) 0.0163(6) 0.0040(5) 0.0023(5) 0.0090(6)
S1 0.0248(2) 0.0127(2) 0.0275(2) 0.00275(17) -0.01541(19) -0.00243(18)
S2 0.0213(2) 0.0170(2) 0.0171(2) 0.00314(17) 0.00089(17) 0.00238(17)
Cl3 0.0283(3) 0.0285(3) 0.0480(3) 0.0073(2) -0.0247(2) -0.0069(2)
Cl1 0.0264(2) 0.0115(2) 0.0356(3) 0.00360(17) -0.00816(19) -0.00458(17)
Cl2 0.0187(2) 0.0266(2) 0.0185(2) -0.00407(17) -0.00152(16) 0.00361(18)
In1 0.01327(7) 0.00922(7) 0.01553(7) -0.00003(4) -0.00345(5) -0.00050(4)

loop_
_atom_type_symbol
_atom_type_description
_atom_type_scat_dispersion_real
_atom_type_scat_dispersion_imag
_atom_type_scat_source
C C 0.0033 0.0016 'International Tables Vol C Tables 4.2.6.8 and 6.1.1.4'
H H 0.0000 0.0000 'International Tables Vol C Tables 4.2.6.8 and 6.1.1.4'
N N 0.0061 0.0033 'International Tables Vol C Tables 4.2.6.8 and 6.1.1.4'
O O 0.0106 0.0060 'International Tables Vol C Tables 4.2.6.8 and 6.1.1.4'
S S 0.1246 0.1234 'International Tables Vol C Tables 4.2.6.8 and 6.1.1.4'
Cl Cl 0.1484 0.1585 'International Tables Vol C Tables 4.2.6.8 and 6.1.1.4'
In In -0.7276 1.3100 'International Tables Vol C Tables 4.2.6.8 and 6.1.1.4'

loop_
_geom_angle_atom_site_label_1
_geom_angle_atom_site_label_2
_geom_angle_atom_site_label_3
_geom_angle
N1 C2 C3 120.63(15)
N1 C2 C7 116.53(14)
C3 C2 C7 122.84(15)
C2 C3 C4 118.73(17)
C2 C3 H3 120.6
C4 C3 H3 120.6
C5 C4 C3 120.04(17)
C5 C4 H4 120.0
C3 C4 H4 120.0
C4 C5 C6 118.27(16)
C4 C5 H5 120.9
C6 C5 H5 120.9
N1 C6 C5 122.26(17)
N1 C6 H6 118.9
C5 C6 H6 118.9
N2 C7 C2 115.47(15)
N2 C7 C15 123.35(15)
C2 C7 C15 121.17(15)
N3 C8 N4 117.94(15)
N3 C8 S1 130.53(13)
N4 C8 S1 111.52(12)
C14 C9 N4 125.52(15)
C14 C9 C10 117.42(16)
N4 C9 C10 117.05(16)
C11 C10 C9 121.96(17)
C11 C10 Cl3 118.76(14)
C9 C10 Cl3 119.23(14)
C10 C11 C12 119.68(17)
C10 C11 H11 120.2
C12 C11 H11 120.2
C13 C12 C11 119.46(17)
C13 C12 H12 120.3
C11 C12 H12 120.3
C12 C13 C14 121.13(18)
C12 C13 H13 119.4
C14 C13 H13 119.4
C13 C14 C9 120.34(16)
C13 C14 H14 119.8
C9 C14 H14 119.8
C7 C15 H15A 109.5
C7 C15 H15B 109.5
H15A C15 H15B 109.5
C7 C15 H15C 109.5
H15A C15 H15C 109.5
H15B C15 H15C 109.5
S2 C16 H16A 109.5
S2 C16 H16B 109.5
H16A C16 H16B 109.5
S2 C16 H16C 109.5
H16A C16 H16C 109.5
H16B C16 H16C 109.5
S2 C17 H17A 109.5
S2 C17 H17B 109.5
H17A C17 H17B 109.5
S2 C17 H17C 109.5
H17A C17 H17C 109.5
H17B C17 H17C 109.5
C6 N1 C2 120.03(15)
C6 N1 In1 123.99(12)
C2 N1 In1 115.85(11)
C7 N2 N3 118.56(14)
C7 N2 In1 119.66(11)
N3 N2 In1 121.72(10)
C8 N3 N2 113.78(14)
C8 N4 C9 132.00(15)
C8 N4 H4A 115.4(13)
C9 N4 H4A 112.5(13)
S2 O1 In1 119.00(7)
C8 S1 In1 94.45(6)
O1 S2 C16 104.50(9)
O1 S2 C17 104.53(8)
C16 S2 C17 98.83(10)
N2 In1 N1 72.04(5)
N2 In1 O1 79.39(5)
N1 In1 O1 78.46(5)
N2 In1 Cl1 163.69(4)
N1 In1 Cl1 98.78(4)
O1 In1 Cl1 85.63(4)
N2 In1 Cl2 94.96(4)
N1 In1 Cl2 92.23(4)
O1 In1 Cl2 170.21(3)
Cl1 In1 Cl2 98.916(17)
N2 In1 S1 78.15(4)
N1 In1 S1 149.04(4)
O1 In1 S1 88.16(4)
Cl1 In1 S1 107.980(15)
Cl2 In1 S1 98.568(16)

loop_
_geom_bond_atom_site_label_1
_geom_bond_atom_site_label_2
_geom_bond_distance
C2 N1 1.353(2)
C2 C3 1.388(2)
C2 C7 1.487(2)
C3 C4 1.393(3)
C3 H3 0.9500
C4 C5 1.374(3)
C4 H4 0.9500
C5 C6 1.384(3)
C5 H5 0.9500
C6 N1 1.333(2)
C6 H6 0.9500
C7 N2 1.287(2)
C7 C15 1.490(2)
C8 N3 1.308(2)
C8 N4 1.371(2)
C8 S1 1.7516(17)
C9 C14 1.395(3)
C9 N4 1.402(2)
C9 C10 1.404(2)
C10 C11 1.379(3)
C10 Cl3 1.7415(19)
C11 C12 1.381(3)
C11 H11 0.9500
C12 C13 1.381(3)
C12 H12 0.9500
C13 C14 1.388(3)
C13 H13 0.9500
C14 H14 0.9500
C15 H15A 0.9800
C15 H15B 0.9800
C15 H15C 0.9800
C16 S2 1.773(2)
C16 H16A 0.9800
C16 H16B 0.9800
C16 H16C 0.9800
C17 S2 1.7773(19)
C17 H17A 0.9800
C17 H17B 0.9800
C17 H17C 0.9800
N1 In1 2.2574(14)
N2 N3 1.3784(19)
N2 In1 2.2410(14)
N4 H4A 0.854(15)
O1 S2 1.5240(13)
O1 In1 2.2970(13)
S1 In1 2.5121(4)
Cl1 In1 2.4099(4)
Cl2 In1 2.4472(4)

loop_
_geom_hbond_atom_site_label_D
_geom_hbond_atom_site_label_H
_geom_hbond_atom_site_label_A
_geom_hbond_distance_DH
_geom_hbond_distance_HA
_geom_hbond_distance_DA
_geom_hbond_angle_DHA
N4 H4A Cl3 0.854(15) 2.371(18) 2.9062(15) 121.2(16)

loop_
_geom_torsion_atom_site_label_1
_geom_torsion_atom_site_label_2
_geom_torsion_atom_site_label_3
_geom_torsion_atom_site_label_4
_geom_torsion
N1 C2 C3 C4 0.0(3)
C7 C2 C3 C4 -179.37(16)
C2 C3 C4 C5 1.7(3)
C3 C4 C5 C6 -1.6(3)
C4 C5 C6 N1 -0.2(3)
N1 C2 C7 N2 2.2(2)
C3 C2 C7 N2 -178.40(15)
N1 C2 C7 C15 -178.75(15)
C3 C2 C7 C15 0.7(2)
C14 C9 C10 C11 -1.0(3)
N4 C9 C10 C11 179.29(17)
C14 C9 C10 Cl3 176.26(13)
N4 C9 C10 Cl3 -3.5(2)
C9 C10 C11 C12 0.2(3)
Cl3 C10 C11 C12 -177.06(15)
C10 C11 C12 C13 1.0(3)
C11 C12 C13 C14 -1.5(3)
C12 C13 C14 C9 0.6(3)
N4 C9 C14 C13 -179.74(17)
C10 C9 C14 C13 0.6(3)
C5 C6 N1 C2 1.9(3)
C5 C6 N1 In1 -173.65(13)
C3 C2 N1 C6 -1.8(2)
C7 C2 N1 C6 177.62(15)
C3 C2 N1 In1 174.10(12)
C7 C2 N1 In1 -6.48(18)
C2 C7 N2 N3 -179.34(13)
C15 C7 N2 N3 1.6(2)
C2 C7 N2 In1 3.38(19)
C15 C7 N2 In1 -175.66(12)
N4 C8 N3 N2 -178.79(14)
S1 C8 N3 N2 2.7(2)
C7 N2 N3 C8 -169.05(15)
In1 N2 N3 C8 8.17(18)
N3 C8 N4 C9 0.6(3)
S1 C8 N4 C9 179.43(16)
C14 C9 N4 C8 5.6(3)
C10 C9 N4 C8 -174.70(18)
N3 C8 S1 In1 -9.56(17)
N4 C8 S1 In1 171.84(12)
In1 O1 S2 C16 126.15(10)
In1 O1 S2 C17 -130.50(9)
